data_4124706
loop_
_publ_author_name
'Zalkin, A.'
'Forrester, J.D.'
'Williamson, S.M.'
'Templeton, D.H.'
'Koch, C.W.'

_publ_section_title
;
 Potassium perxenate nonahydrate
;
_journal_name_full 'Journal of the American Chemical Society'
_journal_page_first 3569
_journal_page_last 3571
_journal_volume 86
_journal_year 1964
_chemical_formula_sum 'H18 K4 O15 Xe'
_chemical_name_systematic 'K4 Xe O6 (H2 O)9'
_space_group_IT_number 29
_symmetry_space_group_name_Hall 'P 2c -2b'
_symmetry_space_group_name_H-M 'P b c 21'
_cell_angle_alpha 90
_cell_angle_beta 90
_cell_angle_gamma 90
_cell_formula_units_Z 4
_cell_length_a 9.049
_cell_length_b 10.924
_cell_length_c 15.606
_cell_volume 1542.673
_citation_journal_id_ASTM JACSAT
_cod_data_source_file Zalkin_JACSAT_1964_1472.cif
_cod_data_source_block H18K4O15Xe1
_cod_original_sg_symbol_Hall 'P 2c -2ac (y,-x,z)'
_cod_original_formula_sum 'H18 K4 O15 Xe1'
_cod_database_code 4124706

loop_
_symmetry_equiv_pos_as_xyz
x,y,z
-x,-y,z+1/2
x,-y+1/2,z+1/2
-x,y+1/2,z

loop_
_atom_site_label
_atom_site_type_symbol
_atom_site_fract_x
_atom_site_fract_y
_atom_site_fract_z
_atom_site_occupancy
_atom_site_U_iso_or_equiv
O9 O-2 0.873 0.829 0.369 1 0.0
O8 O-2 0.85 0.136 0.297 1 0.0
O2 O-2 0.094 0.878 0.253 1 0.0
O15 O-2 0.606 0.15 0.124 1 0.0
O13 O-2 0.376 0.47 0.002 1 0.0
O1 O-2 0.403 0.101 0.251 1 0.0
O4 O-2 0.176 0.058 0.151 1 0.0
K4 K+1 0.877 0.989 0.139 1 0.0
O5 O-2 0.323 0.918 0.351 1 0.0
O6 O-2 0.36 0.881 0.188 1 0.0
O7 O-2 0.654 0.839 0.19 1 0.0
Xe1 Xe+8 0.249 0.988 0.25 1 0.0
O10 O-2 0.692 0.046 0.506 1 0.0
O12 O-2 0.967 0.98 0.972 1 0.0
O3 O-2 0.138 0.096 0.316 1 0.0
O11 O-2 0.997 0.243 0.111 1 0.0
K1 K+1 0.628 0.987 0.339 1 0.0
O14 O-2 0.493 0.262 0.886 1 0.0
K2 K+1 0.846 0.238 0.958 1 0.0
K3 K+1 0.307 0.227 0.026 1 0.0
